data_4518109
loop_
_publ_author_name
'Wagener, Tobias'
'Heusler, Arne'
'Nairoukh, Zackaria'
'Bergander, Klaus'
'Daniliuc, Constantin G.'
'Glorius, Frank'

_publ_section_title
;
 Accessing (Multi)Fluorinated Piperidines Using Heterogeneous
 Hydrogenation
;
_journal_name_full 'ACS Catalysis'
_journal_page_first 12052
_journal_page_last 12057
_journal_paper_doi 10.1021/acscatal.0c03278
_journal_year 2020
_chemical_formula_sum 'C5 H8 F N O'
_chemical_formula_weight 117.12
_space_group_crystal_system monoclinic
_space_group_IT_number 14
_space_group_name_Hall '-P 2ybc'
_space_group_name_H-M_alt 'P 1 21/c 1'
_atom_sites_solution_hydrogens mixed
_audit_creation_method 'APEX3 v2016.1-0'
_cell_angle_alpha 90
_cell_angle_beta 112.366(6)
_cell_angle_gamma 90
_cell_formula_units_Z 4
_cell_length_a 10.9416(17)
_cell_length_b 5.8946(9)
_cell_length_c 8.9783(13)
_cell_measurement_reflns_used 3456
_cell_measurement_temperature 100.(2)
_cell_measurement_theta_max 27.4804
_cell_measurement_theta_min 4.0008
_cell_volume 535.51(14)
_computing_cell_refinement 'SAINT V8.37A (Bruker AXS Inc., 2015)'
_computing_data_collection
;

APEX3 v2016.1-0 (Bruker AXS Inc., 2016)
;
_computing_data_reduction 'SAINT V8.37A (Bruker AXS Inc., 2015)'
_computing_molecular_graphics 'XP (Sheldrick, 2014)'
_computing_publication_material 'SHELXL-2014/7 (Sheldrick, 2014)'
_computing_structure_refinement 'SHELXL-2014/7 (Sheldrick, 2014)'
_computing_structure_solution 'SHELXL-2014/7 (Sheldrick, 2014)'
_diffrn_ambient_temperature 100.(2)
_diffrn_detector_area_resol_mean 7.3910
_diffrn_measured_fraction_theta_full 0.990
_diffrn_measured_fraction_theta_max 0.990
_diffrn_measurement_device_type 'Bruker D8 Venture PHOTON 100 CMOS'
_diffrn_measurement_method 'omega and phi scans'
_diffrn_radiation_monochromator 'MX mirror'
_diffrn_radiation_type 'Mo K\a'
_diffrn_radiation_wavelength 0.71073
_diffrn_reflns_av_R_equivalents 0.0235
_diffrn_reflns_av_unetI/netI 0.0165
_diffrn_reflns_limit_h_max 14
_diffrn_reflns_limit_h_min -13
_diffrn_reflns_limit_k_max 7
_diffrn_reflns_limit_k_min -7
_diffrn_reflns_limit_l_max 11
_diffrn_reflns_limit_l_min -10
_diffrn_reflns_number 6571
_diffrn_reflns_theta_full 27.49
_diffrn_reflns_theta_max 27.49
_diffrn_reflns_theta_min 4.00
_diffrn_source 'Mo ImS'
_diffrn_source_type 'micro focus tube'
_exptl_absorpt_coefficient_mu 0.124
_exptl_absorpt_correction_T_max 0.99
_exptl_absorpt_correction_T_min 0.93
_exptl_absorpt_correction_type multi-scan
_exptl_absorpt_process_details
;
Bruker AXS (2014). SADABS, Version 2014/5, Bruker AXS Inc., Madison, Wisconsin,
USA.
;
_exptl_crystal_colour colourless
_exptl_crystal_density_diffrn 1.453
_exptl_crystal_density_method 'not measured'
_exptl_crystal_description plate
_exptl_crystal_F_000 248
_exptl_crystal_size_max 0.558
_exptl_crystal_size_mid 0.210
_exptl_crystal_size_min 0.060
_refine_diff_density_max 0.411
_refine_diff_density_min -0.168
_refine_ls_extinction_method none
_refine_ls_goodness_of_fit_ref 1.074
_refine_ls_hydrogen_treatment mixed
_refine_ls_matrix_type full
_refine_ls_number_parameters 114
_refine_ls_number_reflns 1216
_refine_ls_number_restraints 94
_refine_ls_restrained_S_all 1.049
_refine_ls_R_factor_all 0.0400
_refine_ls_R_factor_gt 0.0383
_refine_ls_shift/su_max 0.000
_refine_ls_shift/su_mean 0.000
_refine_ls_structure_factor_coef Fsqd
_refine_ls_weighting_details 'w=1/[\s^2^(Fo^2^)+(0.0355P)^2^+0.3287P] where P=(Fo^2^+2Fc^2^)/3'
_refine_ls_weighting_scheme calc
_refine_ls_wR_factor_gt 0.0924
_refine_ls_wR_factor_ref 0.0934
_reflns_number_gt 1163
_reflns_number_total 1216
_reflns_threshold_expression 'I > 2\s(I)'
_cod_data_source_file cs0c03278_si_002.cif
_cod_data_source_block glo9747
_cod_database_code 4518109

loop_
_space_group_symop_operation_xyz
'x, y, z'
'-x, y+1/2, -z+1/2'
'-x, -y, -z'
'x, -y-1/2, z-1/2'

loop_
_atom_site_type_symbol
_atom_site_label
_atom_site_fract_x
_atom_site_fract_y
_atom_site_fract_z
_atom_site_U_iso_or_equiv
_atom_site_adp_type
_atom_site_calc_flag
_atom_site_refinement_flags_adp
_atom_site_refinement_flags_occupancy
_atom_site_refinement_flags_posn
_atom_site_occupancy
_atom_site_disorder_assembly
_atom_site_disorder_group
O O1 0.36719(8) 0.27542(15) 0.69796(11) 0.0215(2) Uani d . . . 1.0 . .
N N1 0.39034(10) 0.59506(17) 0.57175(12) 0.0162(3) Uani d . . . 1.0 . .
H H1 0.4657(17) 0.623(3) 0.654(2) 0.024(4) Uiso d . . . 1.0 . .
C C1 0.32486(11) 0.4100(2) 0.58397(14) 0.0159(3) Uani d . . D 1.0 . .
C C5 0.34256(12) 0.7759(2) 0.45148(15) 0.0195(3) Uani d . . D 1.0 . .
H H5A 0.4142 0.8199 0.4154 0.023 Uiso calc U P R 0.893(5) A 1
H H5B 0.32 0.9104 0.5019 0.023 Uiso calc U P R 0.893(5) A 1
H H5C 0.3922 0.7723 0.3795 0.023 Uiso calc U P R 0.107(5) A 2
H H5D 0.3579 0.9251 0.5061 0.023 Uiso calc U P R 0.107(5) A 2
C C2 0.19446(16) 0.3625(3) 0.4426(2) 0.0165(4) Uani d U P D 0.893(5) A 1
H H2 0.2135 0.2654 0.3627 0.02 Uiso calc U P R 0.893(5) A 1
F F1 0.11473(12) 0.2391(3) 0.50409(16) 0.0266(4) Uani d U P D 0.893(5) A 1
C C3 0.12489(15) 0.5743(3) 0.3582(2) 0.0183(4) Uani d U P D 0.893(5) A 1
H H3A 0.0976 0.6676 0.4319 0.022 Uiso calc U P R 0.893(5) A 1
H H3B 0.0451 0.5342 0.2631 0.022 Uiso calc U P R 0.893(5) A 1
C C4 0.22223(16) 0.7053(3) 0.3062(2) 0.0176(4) Uani d U P D 0.893(5) A 1
H H4A 0.2503 0.609 0.2346 0.021 Uiso calc U P R 0.893(5) A 1
H H4B 0.1783 0.8419 0.2449 0.021 Uiso calc U P R 0.893(5) A 1
C C2A 0.1740(15) 0.397(2) 0.4835(18) 0.028(4) Uani d U P D 0.107(5) A 2
H H2A 0.1235 0.4761 0.5404 0.033 Uiso calc U P R 0.107(5) A 2
F F1A 0.1419(12) 0.1681(18) 0.4652(17) 0.035(3) Uani d U P D 0.107(5) A 2
C C3A 0.1485(15) 0.505(2) 0.3236(16) 0.028(4) Uani d U P D 0.107(5) A 2
H H3A1 0.1963 0.4221 0.2664 0.033 Uiso calc U P R 0.107(5) A 2
H H3A2 0.0529 0.5011 0.2563 0.033 Uiso calc U P R 0.107(5) A 2
C C4A 0.1957(12) 0.746(2) 0.353(2) 0.024(3) Uani d U P D 0.107(5) A 2
H H4A1 0.1455 0.8255 0.408 0.029 Uiso calc U P R 0.107(5) A 2
H H4A2 0.1747 0.8205 0.2469 0.029 Uiso calc U P R 0.107(5) A 2

loop_
_atom_site_aniso_label
_atom_site_aniso_U_11
_atom_site_aniso_U_22
_atom_site_aniso_U_33
_atom_site_aniso_U_12
_atom_site_aniso_U_13
_atom_site_aniso_U_23
O1 0.0179(4) 0.0200(5) 0.0216(5) 0.0022(3) 0.0019(3) 0.0063(4)
N1 0.0131(5) 0.0174(5) 0.0151(5) -0.0011(4) 0.0019(4) -0.0013(4)
C1 0.0137(5) 0.0153(6) 0.0176(6) 0.0019(4) 0.0046(4) -0.0012(4)
C5 0.0219(6) 0.0168(6) 0.0199(6) -0.0023(5) 0.0081(5) 0.0022(5)
C2 0.0148(7) 0.0165(8) 0.0164(8) -0.0039(5) 0.0039(6) 0.0009(6)
F1 0.0180(5) 0.0309(8) 0.0272(6) -0.0097(5) 0.0044(4) 0.0088(5)
C3 0.0128(7) 0.0219(8) 0.0175(7) 0.0018(6) 0.0027(5) 0.0031(6)
C4 0.0197(7) 0.0179(7) 0.0149(7) 0.0013(5) 0.0064(6) 0.0025(6)
C2A 0.027(6) 0.028(6) 0.023(6) -0.002(5) 0.004(5) -0.005(5)
F1A 0.022(5) 0.025(5) 0.046(6) -0.004(4) -0.001(4) -0.002(4)
C3A 0.018(5) 0.030(6) 0.030(6) 0.006(4) 0.002(4) -0.010(5)
C4A 0.019(5) 0.033(6) 0.020(6) 0.007(4) 0.005(4) 0.005(4)

loop_
_atom_type_symbol
_atom_type_description
_atom_type_scat_dispersion_real
_atom_type_scat_dispersion_imag
_atom_type_scat_source
C C 0.0033 0.0016 'International Tables Vol C Tables 4.2.6.8 and 6.1.1.4'
H H 0.0000 0.0000 'International Tables Vol C Tables 4.2.6.8 and 6.1.1.4'
N N 0.0061 0.0033 'International Tables Vol C Tables 4.2.6.8 and 6.1.1.4'
O O 0.0106 0.0060 'International Tables Vol C Tables 4.2.6.8 and 6.1.1.4'
F F 0.0171 0.0103 'International Tables Vol C Tables 4.2.6.8 and 6.1.1.4'

loop_
_geom_angle_atom_site_label_1
_geom_angle_atom_site_label_2
_geom_angle_atom_site_label_3
_geom_angle_site_symmetry_1
_geom_angle_site_symmetry_3
_geom_angle
_geom_angle_publ_flag
C1 N1 C5 . . 127.17(10) ?
C1 N1 H1 . . 116.1(11) ?
C5 N1 H1 . . 115.9(11) ?
O1 C1 N1 . . 123.33(11) ?
O1 C1 C2 . . 120.37(11) ?
N1 C1 C2 . . 116.22(11) ?
O1 C1 C2A . . 115.4(5) ?
N1 C1 C2A . . 118.7(5) ?
N1 C5 C4 . . 112.58(11) ?
N1 C5 C4A . . 110.3(5) ?
N1 C5 H5A . . 109.1 ?
C4 C5 H5A . . 109.1 ?
N1 C5 H5B . . 109.1 ?
C4 C5 H5B . . 109.1 ?
H5A C5 H5B . . 107.8 ?
N1 C5 H5C . . 109.6 ?
C4A C5 H5C . . 109.6 ?
N1 C5 H5D . . 109.6 ?
C4A C5 H5D . . 109.6 ?
H5C C5 H5D . . 108.1 ?
F1 C2 C3 . . 110.94(17) ?
F1 C2 C1 . . 106.96(13) ?
C3 C2 C1 . . 113.45(14) ?
F1 C2 H2 . . 108.5 ?
C3 C2 H2 . . 108.5 ?
C1 C2 H2 . . 108.5 ?
C2 C3 C4 . . 107.17(15) ?
C2 C3 H3A . . 110.3 ?
C4 C3 H3A . . 110.3 ?
C2 C3 H3B . . 110.3 ?
C4 C3 H3B . . 110.3 ?
H3A C3 H3B . . 108.5 ?
C5 C4 C3 . . 110.75(13) ?
C5 C4 H4A . . 109.5 ?
C3 C4 H4A . . 109.5 ?
C5 C4 H4B . . 109.5 ?
C3 C4 H4B . . 109.5 ?
H4A C4 H4B . . 108.1 ?
F1A C2A C3A . . 110.8(14) ?
F1A C2A C1 . . 106.5(11) ?
C3A C2A C1 . . 107.7(12) ?
F1A C2A H2A . . 110.6 ?
C3A C2A H2A . . 110.6 ?
C1 C2A H2A . . 110.6 ?
C4A C3A C2A . . 108.2(13) ?
C4A C3A H3A1 . . 110.1 ?
C2A C3A H3A1 . . 110.1 ?
C4A C3A H3A2 . . 110.1 ?
C2A C3A H3A2 . . 110.1 ?
H3A1 C3A H3A2 . . 108.4 ?
C3A C4A C5 . . 115.4(11) ?
C3A C4A H4A1 . . 108.4 ?
C5 C4A H4A1 . . 108.4 ?
C3A C4A H4A2 . . 108.4 ?
C5 C4A H4A2 . . 108.4 ?
H4A1 C4A H4A2 . . 107.5 ?

loop_
_geom_bond_atom_site_label_1
_geom_bond_atom_site_label_2
_geom_bond_site_symmetry_2
_geom_bond_distance
_geom_bond_publ_flag
O1 C1 . 1.2372(15) ?
N1 C1 . 1.3323(16) ?
N1 C5 . 1.4648(16) ?
N1 H1 . 0.890(17) ?
C1 C2 . 1.5321(19) ?
C1 C2A . 1.553(14) ?
C5 C4 . 1.5169(19) ?
C5 C4A . 1.522(11) ?
C5 H5A . 0.99 ?
C5 H5B . 0.99 ?
C5 H5C . 0.99 ?
C5 H5D . 0.99 ?
C2 F1 . 1.4008(19) ?
C2 C3 . 1.508(2) ?
C2 H2 . 1.0 ?
C3 C4 . 1.525(2) ?
C3 H3A . 0.99 ?
C3 H3B . 0.99 ?
C4 H4A . 0.99 ?
C4 H4B . 0.99 ?
C2A F1A . 1.386(15) ?
C2A C3A . 1.498(14) ?
C2A H2A . 1.0 ?
C3A C4A . 1.498(13) ?
C3A H3A1 . 0.99 ?
C3A H3A2 . 0.99 ?
C4A H4A1 . 0.99 ?
C4A H4A2 . 0.99 ?

loop_
_geom_hbond_atom_site_label_D
_geom_hbond_atom_site_label_H
_geom_hbond_atom_site_label_A
_geom_hbond_site_symmetry_A
_geom_hbond_distance_DH
_geom_hbond_distance_HA
_geom_hbond_distance_DA
_geom_hbond_angle_DHA
_geom_hbond_publ_flag
N1 H1 O1 2_656 0.890(17) 2.016(17) 2.8756(14) 162.1(15) ?

loop_
_geom_torsion_atom_site_label_1
_geom_torsion_atom_site_label_2
_geom_torsion_atom_site_label_3
_geom_torsion_atom_site_label_4
_geom_torsion_site_symmetry_1
_geom_torsion_site_symmetry_2
_geom_torsion_site_symmetry_3
_geom_torsion_site_symmetry_4
_geom_torsion
_geom_torsion_publ_flag
C5 N1 C1 O1 . . . . -172.91(11) ?
C5 N1 C1 C2 . . . . 10.27(19) ?
C5 N1 C1 C2A . . . . -12.2(8) ?
C1 N1 C5 C4 . . . . -17.00(19) ?
C1 N1 C5 C4A . . . . 8.9(8) ?
O1 C1 C2 F1 . . . . 30.2(2) ?
N1 C1 C2 F1 . . . . -152.92(15) ?
O1 C1 C2 C3 . . . . 152.81(15) ?
N1 C1 C2 C3 . . . . -30.3(2) ?
F1 C2 C3 C4 . . . . 176.03(13) ?
C1 C2 C3 C4 . . . . 55.6(2) ?
N1 C5 C4 C3 . . . . 42.65(19) ?
C2 C3 C4 C5 . . . . -62.2(2) ?
O1 C1 C2A F1A . . . . -41.5(16) ?
N1 C1 C2A F1A . . . . 156.2(11) ?
O1 C1 C2A C3A . . . . -160.4(9) ?
N1 C1 C2A C3A . . . . 37.3(14) ?
F1A C2A C3A C4A . . . . -175.3(12) ?
C1 C2A C3A C4A . . . . -59.2(19) ?
C2A C3A C4A C5 . . . . 61.(2) ?
N1 C5 C4A C3A . . . . -33.4(17) ?
